data_2312834
loop_
_publ_author_name
'Ferreira Guimar&#xe3;es, Hellen'
'Lages Rodrigues, Bernardo'

_publ_section_title
;
 Multipolar model and Hirshfeld atom refinement of
 tetraaquabis(hydrogenmaleato)iron(II).
;
_journal_coeditor_code WOZ5002SUP1
_journal_issue 3
_journal_name_full 'Acta crystallographica Section B, Structural science, crystal engineering and materials'
_journal_paper_doi 10.1107/S2052520625003403
_journal_volume 81
_journal_year 2025
_chemical_formula_moiety 'C8  H14 Fe O12'
_chemical_formula_sum 'C8 H14 Fe O12'
_chemical_formula_weight 358.04
_chemical_name_systematic bis-(hydrogenmaleate)tetraaquairon(II)
_space_group_crystal_system triclinic
_space_group_IT_number 2
_space_group_name_Hall '-P 1'
_space_group_name_H-M_alt 'P -1'
_audit_conform_dict_location ftp://ftp.iucr.org/pub/cif_core.dic
_audit_conform_dict_name cif_core.dic
_audit_conform_dict_version 2.3
_audit_creation_date '10-Feb-25 T09:39:15-00:00'
_audit_creation_method 'XD routine XDCIF'
_cell_angle_alpha 108.9070(10)
_cell_angle_beta 105.4980(10)
_cell_angle_gamma 92.3100(10)
_cell_formula_units_Z 1
_cell_length_a 5.20660(10)
_cell_length_b 7.32640(10)
_cell_length_c 9.24750(10)
_cell_measurement_reflns_used 13896
_cell_measurement_temperature 100.00(11)
_cell_measurement_theta_max 79.0550
_cell_measurement_theta_min 2.4250
_cell_volume 318.455(9)
_computing_molecular_graphics 'Volkov et al, (2006)'
_computing_publication_material 'Volkov et al, (2006)'
_computing_structure_refinement 'Volkov et al, (2006)'
_diffrn_ambient_temperature 100.00(11)
_diffrn_detector 'Hybrid Pixel Array Detector'
_diffrn_measured_fraction_theta_full 1.0000
_diffrn_measured_fraction_theta_max 0.9906
_diffrn_measurement_device_type 'XtaLAB Synergy, Dualflex, HyPix'
_diffrn_measurement_method '\w scans'
_diffrn_radiation_type 'Mo K\a'
_diffrn_radiation_wavelength 0.71073
_diffrn_reflns_av_R_equivalents 0.0363
_diffrn_reflns_limit_h_max 14
_diffrn_reflns_limit_h_min -13
_diffrn_reflns_limit_k_max 20
_diffrn_reflns_limit_k_min -20
_diffrn_reflns_limit_l_max 25
_diffrn_reflns_limit_l_min -25
_diffrn_reflns_number 174906
_diffrn_reflns_theta_full 25.2417
_diffrn_reflns_theta_max 79.60
_diffrn_reflns_theta_min 2.44
_diffrn_source 'micro-focus sealed X-ray tube'
_exptl_absorpt_coefficient_mu 1.250
_exptl_absorpt_correction_T_max 1.00000
_exptl_absorpt_correction_T_min 0.92131
_exptl_absorpt_correction_type multi-scan
_exptl_absorpt_process_details
;
CrysAlisPro 1.171.42.84a (Rigaku Oxford Diffraction, 2023)
Empirical absorption correction using spherical harmonics,
implemented in SCALE3 ABSPACK scaling algorithm.
;
_exptl_crystal_colour yellow
_exptl_crystal_density_diffrn 1.867
_exptl_crystal_description rectangular
_exptl_crystal_F_000 184.538
_refine_diff_density_max 0.604
_refine_diff_density_min -0.291
_refine_diff_density_rms 0.05
_refine_ls_extinction_coef 0.042(6)
_refine_ls_extinction_expression
;
        Becker, P.J. & Coppens, P. (1974) Acta Cryst., A30, 129-153.
;
_refine_ls_extinction_method 'Becker-Coppens type 1 Lorentzian isotropic'
_refine_ls_goodness_of_fit_ref 1.409
_refine_ls_matrix_type full
_refine_ls_number_parameters 346
_refine_ls_number_reflns 13896
_refine_ls_number_restraints 3
_refine_ls_R_factor_all 0.016
_refine_ls_R_factor_gt 0.016
_refine_ls_shift/su_max 0.03305
_refine_ls_structure_factor_coef Fsqd
_refine_ls_weighting_details
;
        calc w2 = 1/[s^2^(Fo^2^)]
;
_refine_ls_weighting_scheme calc
_refine_ls_wR_factor_ref 0.045
_reflns_number_gt 13721
_reflns_number_total 14021
_cod_data_source_file woz5002.cif
_cod_data_source_block I
_cod_original_formula_sum 'C8  H14 Fe O12'
_cod_database_code 2312834

loop_
_space_group_symop_id
_space_group_symop_operation_xyz
1 +X,+Y,+Z
2 -X,-Y,-Z

loop_
_atom_local_axes_atom_label
_atom_local_axes_atom0
_atom_local_axes_ax1
_atom_local_axes_atom1
_atom_local_axes_atom2
_atom_local_axes_ax2
Fe1 O5 X Fe1 O6 Z
O6 Fe1 X O6 DUM0 Y
O4 C4 Z O4 O3 Y
O5 Fe1 X O5 O6 Z
O1 C1 Z O1 Fe1 Y
O2 C1 Z O2 O3 Y
O3 H3A Z O3 C4 Y
C4 O4 X C4 O3 Y
C1 C2 X C1 O2 Y
C2 C1 Y C2 C3 X
C3 C4 X C3 C2 Y
H2 C2 Z H2 C3 Y
H3 C3 Z H3 C2 Y
H6A O6 Z H6A H6B Y
H5B O5 Z H5B H5A Y
H6B O6 Z H6B H6A Y
H5A O5 Z H5A H5B Y
H3A C2 X H3A C3 Y

loop_
_atom_rho_multipole_atom_label
_atom_rho_multipole_coeff_Pv
_atom_rho_multipole_coeff_P00
_atom_rho_multipole_coeff_P11
_atom_rho_multipole_coeff_P1-1
_atom_rho_multipole_coeff_P10
_atom_rho_multipole_coeff_P20
_atom_rho_multipole_coeff_P21
_atom_rho_multipole_coeff_P2-1
_atom_rho_multipole_coeff_P22
_atom_rho_multipole_coeff_P2-2
_atom_rho_multipole_coeff_P30
_atom_rho_multipole_coeff_P31
_atom_rho_multipole_coeff_P3-1
_atom_rho_multipole_coeff_P32
_atom_rho_multipole_coeff_P3-2
_atom_rho_multipole_coeff_P33
_atom_rho_multipole_coeff_P3-3
_atom_rho_multipole_coeff_P40
_atom_rho_multipole_coeff_P41
_atom_rho_multipole_coeff_P4-1
_atom_rho_multipole_coeff_P42
_atom_rho_multipole_coeff_P4-2
_atom_rho_multipole_coeff_P43
_atom_rho_multipole_coeff_P4-3
_atom_rho_multipole_coeff_P44
_atom_rho_multipole_coeff_P4-4
_atom_rho_multipole_kappa
_atom_rho_multipole_kappa_prime0
_atom_rho_multipole_kappa_prime1
_atom_rho_multipole_kappa_prime2
_atom_rho_multipole_kappa_prime3
_atom_rho_multipole_kappa_prime4
Fe1 2.97(3) 0 0 0 0 -0.029(6) 0.044(5) 0.028(5) 0.012(5) 0.059(5) 0 0 0 0 0 0 0 -0.072(4) -0.030(4) -0.048(4) 0.036(4) 0.025(4) -0.068(4) 0.094(4) -0.032(4) -0.022(4) 0.866(5) 1 1 1 1 1
O6 6.18(7) 0 0.054(9) -0.065(10) 0 -0.044(8) 0 0 -0.002(8) 0.028(8) 0 -0.060(8) 0.049(8) 0 0 0.002(8) -0.010(8) -0.016(11) 0 0 0.004(11) -0.023(10) 0 0 -0.020(10) 0.018(10) 0.951(4) 1 1 1 1 1
O4 6.12(5) 0 -0.007(9) -0.020(9) -0.079(8) -0.014(8) -0.004(8) -0.015(8) -0.067(9) 0.002(9) -0.006(8) 0.000(7) 0.005(7) 0.048(8) -0.044(8) -0.008(8) 0.047(8) 0.027(10) 0.012(9) -0.002(9) 0.004(9) -0.001(9) 0.018(10) 0.013(10) 0.009(10) -0.004(10) 0.956(3) 1.16 1.16 1.16 1.16 1.16
O5 6.19(7) 0 0.064(7) -0.018(8) 0.005(8) -0.004(8) -0.015(7) 0.056(8) -0.003(7) -0.001(7) 0.015(7) -0.020(7) -0.031(7) 0.035(7) 0.028(7) 0.046(6) 0.014(6) -0.022(9) 0.011(8) 0.008(9) 0.002(9) -0.012(9) 0.001(8) -0.026(8) -0.011(7) -0.007(7) 0.948(4) 1.18 1.18 1.18 1.18 1.18
O1 6.25(5) 0 0.010(9) -0.021(10) -0.087(10) -0.032(8) 0.003(8) -0.012(8) -0.077(9) 0.013(9) 0.034(9) 0.010(8) 0.005(8) 0.021(9) 0.022(8) 0.007(9) 0.003(9) 0.038(11) 0.014(10) -0.012(10) -0.009(11) 0.005(10) 0.005(11) -0.003(11) -0.004(11) -0.015(11) 0.947(3) 1 1 1 1 1
O2 6.13(6) 0 0.060(9) -0.016(8) -0.052(8) -0.015(8) 0.019(9) 0.000(7) -0.049(9) -0.012(9) -0.039(8) -0.028(8) -0.010(6) 0.103(8) -0.004(8) 0.052(8) 0.016(8) 0.015(10) -0.019(10) -0.008(8) 0.009(9) 0.004(9) 0.027(10) 0.015(10) 0.001(10) 0.010(10) 0.956(4) 1.18 1.18 1.18 1.18 1.18
O3 6.10(6) 0 0.093(9) -0.038(8) -0.002(8) 0.039(8) 0.003(9) 0.042(7) 0.003(9) 0.008(9) 0.020(7) -0.071(8) -0.040(6) 0.034(8) -0.002(8) 0.040(8) 0.072(8) 0.028(9) -0.013(9) 0.010(8) -0.008(10) -0.006(9) 0.005(10) 0.003(10) 0.001(11) 0.020(10) 0.959(4) 1.18 1.18 1.18 1.18 1.18
C4 4.36(10) 0 0.04(2) 0.00(2) 0 -0.314(19) 0 0 0.092(18) -0.016(18) 0 0.01(2) -0.03(2) 0 0 0.44(2) 0.04(2) 0.12(3) 0 0 -0.03(3) 0.01(3) 0 0 -0.02(3) 0.00(3) 0.928(8) 0.88 0.88 0.88 0.88 0.88
C1 4.29(10) 0 -0.06(2) 0.01(2) 0 -0.334(19) 0 0 -0.082(18) 0.029(18) 0 0.02(2) -0.02(2) 0 0 0.47(2) 0.02(2) 0.14(3) 0 0 0.02(3) 0.04(3) 0 0 -0.04(3) -0.02(3) 0.932(8) 0.88 0.88 0.88 0.88 0.88
C2 4.32(9) 0 0.01(2) -0.04(2) 0 -0.234(19) 0 0 0.083(18) -0.028(18) 0 0.06(2) 0.00(2) 0 0 -0.07(2) -0.26(2) 0.02(3) 0 0 -0.02(3) -0.03(3) 0 0 0.06(3) 0.01(3) 0.943(6) 0.93 0.93 0.93 0.93 0.93
C3 4.43(9) 0 -0.08(2) 0.00(3) 0 -0.225(19) 0 0 -0.024(18) -0.070(18) 0 0.00(2) 0.08(2) 0 0 0.24(2) 0.115(19) 0.00(3) 0 0 0.00(3) 0.01(3) 0 0 0.00(3) -0.05(3) 0.943(6) 0.93 0.93 0.93 0.93 0.93
H2 0.89(4) 0 0 0 0.07(2) -0.01(3) 0 0 0 0 0 0 0 0 0 0 0 0 0 0 0 0 0 0 0 0 1.13 1.2 1.2 1.2 1.2 1.2
H3 0.86(4) 0 0 0 0.09(2) -0.02(4) 0 0 0 0 0 0 0 0 0 0 0 0 0 0 0 0 0 0 0 0 1.13 1.2 1.2 1.2 1.2 1.2
H6A 0.83(3) 0 0 0 0.14(2) 0.07(3) 0 0 0 0 0 0 0 0 0 0 0 0 0 0 0 0 0 0 0 0 1.13 1.2 1.2 1.2 1.2 1.2
H5B 0.81(3) 0 0 0 0.16(2) 0.15(3) 0 0 0 0 0 0 0 0 0 0 0 0 0 0 0 0 0 0 0 0 1.13 1.2 1.2 1.2 1.2 1.2
H6B 0.81(3) 0 0 0 0.13(2) 0.15(3) 0 0 0 0 0 0 0 0 0 0 0 0 0 0 0 0 0 0 0 0 1.13 1.2 1.2 1.2 1.2 1.2
H5A 0.75(3) 0 0 0 0.171(19) 0.09(3) 0 0 0 0 0 0 0 0 0 0 0 0 0 0 0 0 0 0 0 0 1.13 1.2 1.2 1.2 1.2 1.2
H3A 0.70(3) 0 0.013(18) -0.006(19) 0 -0.10(3) 0 0 -0.17(3) -0.12(3) 0 0 0 0 0 0 0 0 0 0 0 0 0 0 0 0 1.13 1.2 1.2 1.2 1.2 1.2

loop_
_atom_site_label
_atom_site_type_symbol
_atom_site_fract_x
_atom_site_fract_y
_atom_site_fract_z
_atom_site_U_iso_or_equiv
_atom_site_adp_type
_atom_site_occupancy
_atom_site_symmetry_multiplicity
Fe1 Fe 0.5 0.5 1 0.009 Uani 0.5 1
O6 O 0.82414(3) 0.362243(18) 1.098620(16) 0.011 Uani 1 2
O4 O 0.70328(5) 0.97929(3) 1.876372(18) 0.015 Uani 1 2
O5 O 0.74721(4) 0.76485(2) 1.075563(18) 0.013 Uani 1 2
O1 O 0.35166(3) 0.56038(2) 1.205377(15) 0.012 Uani 1 2
O2 O 0.69805(4) 0.77362(4) 1.38289(2) 0.016 Uani 1 2
O3 O 0.83852(4) 0.96298(4) 1.66586(2) 0.016 Uani 1 2
C4 C 0.66815(3) 0.91290(2) 1.730655(16) 0.011 Uani 1 2
C1 C 0.47135(3) 0.67210(2) 1.345594(15) 0.01 Uani 1 2
C2 C 0.33282(3) 0.67858(2) 1.469159(17) 0.012 Uani 1 2
C3 C 0.41667(3) 0.77529(2) 1.628218(17) 0.012 Uani 1 2
H2 H 0.144(2) 0.5867(17) 1.4197(13) 0.028 Uani 1 2
H3 H 0.284(2) 0.7604(18) 1.6971(13) 0.027 Uani 1 2
H6A H 0.827(2) 0.2395(16) 1.0290(13) 0.024 Uani 1 2
H5B H 0.720(2) 0.8478(16) 1.0169(14) 0.026 Uani 1 2
H6B H 0.999(2) 0.4255(17) 1.1282(13) 0.025 Uani 1 2
H5A H 0.848(3) 0.8420(18) 1.1805(14) 0.026 Uani 1 2
H3A H 0.781(3) 0.880(2) 1.541(2) 0.024 Uani 1 2

loop_
_atom_site_aniso_label
_atom_site_aniso_U_11
_atom_site_aniso_U_22
_atom_site_aniso_U_33
_atom_site_aniso_U_23
_atom_site_aniso_U_13
_atom_site_aniso_U_12
Fe1 0.007955(11) 0.009327(11) 0.008109(11) 0.002483(7) 0.002865(7) 0.000040(7)
O6 0.00994(3) 0.01206(3) 0.01179(3) 0.00329(3) 0.00328(2) 0.00124(2)
O4 0.02062(6) 0.01306(4) 0.00817(3) 0.00181(3) 0.00369(4) -0.00179(4)
O5 0.01330(4) 0.01175(4) 0.01044(4) 0.00296(3) 0.00192(3) -0.00259(3)
O1 0.01078(3) 0.01382(4) 0.00818(3) 0.00113(3) 0.00318(2) -0.00093(3)
O2 0.01237(5) 0.02138(6) 0.00975(4) 0.00085(4) 0.00420(3) -0.00557(5)
O3 0.01397(5) 0.01993(6) 0.00943(4) 0.00103(4) 0.00290(4) -0.00584(5)
C4 0.01251(4) 0.01061(3) 0.00817(3) 0.00230(3) 0.00274(3) 0.00031(3)
C1 0.00917(3) 0.01163(4) 0.00811(3) 0.00203(3) 0.00284(2) -0.00007(3)
C2 0.01034(4) 0.01439(4) 0.00919(4) 0.00166(3) 0.00381(3) -0.00141(3)
C3 0.01196(4) 0.01364(4) 0.00915(4) 0.00192(3) 0.00437(3) -0.00075(3)
H2 0.020298 0.033424 0.022397 0.002069 0.006304 -0.008366
H3 0.027006 0.033473 0.020941 0.0055 0.012896 -0.002656
H6A 0.029013 0.021681 0.02135 0.005206 0.009674 0.006564
H5B 0.037611 0.020078 0.022454 0.009136 0.010162 0.000779
H6B 0.01592 0.032617 0.025558 0.008694 0.005315 0.00006
H5A 0.02992 0.024714 0.016453 0.000709 0.00401 -0.005553
H3A 0.024986 0.026435 0.014619 0.001979 0.005035 -0.004308

loop_
_geom_angle_atom_site_label_1
_geom_angle_atom_site_label_2
_geom_angle_atom_site_label_3
_geom_angle
_geom_angle_site_symmetry_1
_geom_angle_site_symmetry_2
_geom_angle_site_symmetry_3
_geom_angle_publ_flag
O6 Fe1 O6 180 1_555 1_555 2_667 yes
O6 Fe1 O5 92.588(6) 1_555 1_555 1_555 yes
O6 Fe1 O5 87.412(6) 1_555 1_555 2_667 yes
O6 Fe1 O1 93.179(6) 1_555 1_555 1_555 yes
O6 Fe1 O1 86.821(6) 1_555 1_555 2_667 yes
O6 Fe1 O5 87.412(6) 2_667 1_555 1_555 yes
O6 Fe1 O5 92.588(6) 2_667 1_555 2_667 yes
O6 Fe1 O1 86.821(6) 2_667 1_555 1_555 yes
O6 Fe1 O1 93.179(6) 2_667 1_555 2_667 yes
O5 Fe1 O5 180 1_555 1_555 2_667 yes
O5 Fe1 O1 97.326(6) 1_555 1_555 1_555 yes
O5 Fe1 O1 82.674(6) 1_555 1_555 2_667 yes
O5 Fe1 O1 82.674(6) 2_667 1_555 1_555 yes
O5 Fe1 O1 97.326(6) 2_667 1_555 2_667 yes
O1 Fe1 O1 180 1_555 1_555 2_667 yes
H5A O5 H5B 106.4(10) 1_555 1_555 1_555 yes
H6A O6 H6B 104.4(10) 1_555 1_555 1_555 yes
O3 O4 C3 64.216(7) 1_555 1_555 1_555 yes
C4 O4 C3 34.329(10) 1_555 1_555 1_555 yes
Fe1 O1 O2 97.908(7) 1_555 1_555 1_555 yes
O2 O1 C2 63.744(7) 1_555 1_555 1_555 yes
C1 O1 C2 34.979(8) 1_555 1_555 1_555 yes
O1 O2 C1 28.452(8) 1_555 1_555 1_555 yes
O4 O3 C4 28.314(9) 1_555 1_555 1_555 yes
O4 C4 O3 121.791(17) 1_555 1_555 1_555 yes
O4 C4 C3 117.969(17) 1_555 1_555 1_555 yes
O3 C4 C3 120.218(13) 1_555 1_555 1_555 yes
O1 C1 O2 122.782(15) 1_555 1_555 1_555 yes
O1 C1 C2 116.225(13) 1_555 1_555 1_555 yes
O1 C1 H2 88.845(10) 1_555 1_555 1_555 yes
O2 C1 C2 120.991(13) 1_555 1_555 1_555 yes
O1 C2 C1 28.796(7) 1_555 1_555 1_555 yes
O1 C2 C3 158.316(13) 1_555 1_555 1_555 yes
C1 C2 C3 129.642(14) 1_555 1_555 1_555 yes
O4 C3 C4 27.703(8) 1_555 1_555 1_555 yes
O4 C3 C2 157.881(13) 1_555 1_555 1_555 yes
C4 C3 C2 130.216(14) 1_555 1_555 1_555 yes
O3 O4 H6A 107.0(3) 1_555 1_555 1_566 yes
O3 O4 H5B 139.3(4) 1_555 1_555 1_556 yes
C3 O4 H6A 148.2(3) 1_555 1_555 1_566 yes
C3 O4 H5B 106.7(3) 1_555 1_555 1_556 yes
H6A O4 H5B 98.9(5) 1_566 1_555 1_556 yes
Fe1 O1 H6B 106.0(3) 1_555 1_555 1_455 yes
Fe1 O1 H6B 106.0(3) 2_667 1_555 1_455 yes
O2 O1 H6B 155.5(4) 1_555 1_555 1_455 yes
C2 O1 H6B 92.6(3) 1_555 1_555 1_455 yes
O1 O2 H5A 92.9(3) 1_555 1_555 1_555 yes
O4 O3 H5A 86.4(4) 1_555 1_555 2_778 yes
H3 C4 H3A 117.1(5) 1_555 1_555 1_555 yes
H2 C1 H3A 112.5(5) 1_555 1_555 1_555 yes
O1 C2 H3 174.1(3) 1_555 1_555 1_555 yes
O4 C3 H2 175.0(3) 1_555 1_555 1_555 yes
C1 H2 C3 75.2(3) 1_555 1_555 1_555 yes
C1 H2 H3 102.5(5) 1_555 1_555 1_555 yes
C3 H2 H3 27.3(3) 1_555 1_555 1_555 yes
C4 H3 C2 75.1(4) 1_555 1_555 1_555 yes
C4 H3 H2 102.1(5) 1_555 1_555 1_555 yes
C2 H3 H2 27.0(3) 1_555 1_555 1_555 yes
O2 H5A O3 94.9(5) 1_555 1_555 2_778 yes
C4 H3A C1 105.7(5) 1_555 1_555 1_555 yes

loop_
_geom_bond_atom_site_label_1
_geom_bond_atom_site_label_2
_geom_bond_distance
_geom_bond_site_symmetry_1
_geom_bond_site_symmetry_2
_geom_bond_publ_flag
Fe1 O6 2.14705(14) 1_555 1_555 yes
Fe1 O6 2.14705(14) 1_555 2_667 yes
Fe1 O5 2.08553(14) 1_555 1_555 yes
Fe1 O5 2.08553(14) 1_555 2_667 yes
Fe1 O1 2.16014(13) 1_555 1_555 yes
Fe1 O1 2.16014(13) 1_555 2_667 yes
O6 H6A 0.924(11) 1_555 1_555 yes
O6 H6B 0.932(13) 1_555 1_555 yes
O4 O3 2.2110(3) 1_555 1_555 yes
O4 C4 1.2338(2) 1_555 1_555 yes
O4 C3 2.3440(2) 1_555 1_555 yes
O5 H5B 0.929(13) 1_555 1_555 yes
O5 H5A 0.941(12) 1_555 1_555 yes
O1 O2 2.2174(2) 1_555 1_555 yes
O1 C1 1.25651(18) 1_555 1_555 yes
O1 C2 2.34001(19) 1_555 1_555 yes
O2 C1 1.2692(2) 1_555 1_555 yes
O2 H3A 1.349(18) 1_555 1_555 yes
O3 C4 1.2965(2) 1_555 1_555 yes
O3 H3A 1.070(18) 1_555 1_555 yes
C4 C3 1.4967(2) 1_555 1_555 yes
C1 C2 1.4954(2) 1_555 1_555 yes
C2 C3 1.3463(2) 1_555 1_555 yes
C2 H2 1.067(10) 1_555 1_555 yes
C3 H3 1.081(11) 1_555 1_555 yes

loop_
_face_index_h
_face_index_k
_face_index_l
_face_distance
0.00000 -1.00000 1.00000 0.06707
-1.00000 1.00000 1.00000 0.06278
1.00000 1.00000 0.00000 0.14771
0.00000 0.00000 1.00000 0.07919
1.00000 1.00000 -1.00000 0.14047
-1.00000 0.00000 -1.00000 0.12832
0.00000 1.00000 -1.00000 0.10824
-1.00000 -1.00000 1.00000 0.14199
2.00000 -3.00000 -2.00000 0.07789
-1.00000 3.00000 -4.00000 0.10718
-2.00000 3.00000 2.00000 0.05278
0.00000 1.00000 -2.00000 0.11126
-2.00000 -1.00000 -3.00000 0.12400
2.00000 -1.00000 4.00000 0.10606
0.00000 -1.00000 3.00000 0.06260
1.00000 2.00000 3.00000 0.11819
1.00000 -1.00000 -1.00000 0.08515
0.00000 -1.00000 0.00000 0.11265
1.00000 -1.00000 0.00000 0.09102
0.00000 0.00000 -1.00000 0.11858
1.00000 0.00000 -2.00000 0.11555
1.00000 -2.00000 -4.00000 0.09271
